data_7211341
loop_
_publ_author_name
'Yue, Zhong-Cheng'
'Shen, Li-Xia'
'Wu, Huan-Huan'
'Li, Xing-Hui'
'Niu, Yun-Yin'

_publ_section_title
;
 pH-dependent assembly of metal--organic hybrid compounds based on
 octamolybdates and a new flexible multidentate ligand
;
_journal_issue 46
_journal_name_full CrystEngComm
_journal_page_first 9938
_journal_paper_doi 10.1039/c3ce41223g
_journal_volume 15
_journal_year 2013
_chemical_formula_moiety 'Cu H4 Mo16 O54, 2(C18 H20 N6), 2(H2 O)'
_chemical_formula_sum 'C36 H48 Cu Mo16 N12 O56'
_chemical_formula_weight 3143.44
_chemical_name_systematic
;
 ? 
;
_space_group_crystal_system triclinic
_space_group_IT_number 2
_space_group_name_Hall '-P 1'
_space_group_name_H-M_alt 'P -1'
_symmetry_space_group_name_Hall '-P 1'
_symmetry_space_group_name_H-M 'P -1'
_atom_sites_solution_hydrogens geom
_atom_sites_solution_primary heavy
_atom_sites_solution_secondary difmap
_audit_creation_date 2013-03-22
_audit_creation_method
;
  Olex2 1.2
  (compiled Dec  5 2012 16:20:19, GUI svn.r4385)
;
_cell_angle_alpha 75.506(5)
_cell_angle_beta 79.777(5)
_cell_angle_gamma 78.407(5)
_cell_formula_units_Z 1
_cell_length_a 9.6510(6)
_cell_length_b 10.4093(7)
_cell_length_c 20.4141(12)
_cell_measurement_reflns_used 7355
_cell_measurement_temperature 291(2)
_cell_measurement_theta_max 26.3154
_cell_measurement_theta_min 2.9399
_cell_volume 1927.5(2)
_computing_cell_refinement
;
CrysAlisPro, Agilent Technologies,
Version 1.171.36.21 (release 14-08-2012 CrysAlis171 .NET)
(compiled Sep 14 2012,17:21:16)
;
_computing_data_collection
;
CrysAlisPro, Agilent Technologies,
Version 1.171.36.21 (release 14-08-2012 CrysAlis171 .NET)
(compiled Sep 14 2012,17:21:16)
;
_computing_data_reduction
;
CrysAlisPro, Agilent Technologies,
Version 1.171.36.21 (release 14-08-2012 CrysAlis171 .NET)
(compiled Sep 14 2012,17:21:16)
;
_computing_molecular_graphics
;
O. V. Dolomanov, L. J. Bourhis, R. J. Gildea, J. A. K. Howard and H. Puschmann,
OLEX2: a complete structure solution, refinement and analysis program.
J. Appl. Cryst. (2009). 42, 339-341.
;
_computing_publication_material
;
O. V. Dolomanov, L. J. Bourhis, R. J. Gildea, J. A. K. Howard and H. Puschmann,
OLEX2: a complete structure solution, refinement and analysis program.
J. Appl. Cryst. (2009). 42, 339-341.
;
_computing_structure_refinement
;
SHELXL, G.M. Sheldrick, Acta Cryst.
(2008). A64, 112-122
;
_computing_structure_solution
;
SHELXS, G.M. Sheldrick, Acta Cryst.
(2008). A64, 112-122
;
_diffrn_ambient_temperature 291.15
_diffrn_detector_area_resol_mean 16.2312
_diffrn_measured_fraction_theta_full 0.998
_diffrn_measured_fraction_theta_max 0.998
_diffrn_measurement_details
;
  1 omega  -11.00   20.00   1.0000    1.6000
omega____ theta____ kappa____ phi______ frames
    -      -17.1323 -108.0000   -7.0000 31

  2 omega  -13.00   24.00   1.0000    1.6000
omega____ theta____ kappa____ phi______ frames
    -      -17.1323  -99.0000   90.0000 37

  3 omega  -36.00   38.00   1.0000    1.6000
omega____ theta____ kappa____ phi______ frames
    -       19.7104  -57.0000 -180.0000 74

  4 omega   44.00   95.00   1.0000    1.6000
omega____ theta____ kappa____ phi______ frames
    -       19.7104 -178.0000    0.0000 51

  5 omega   -3.00   92.00   1.0000    1.6000
omega____ theta____ kappa____ phi______ frames
    -       19.7104   37.0000  120.0000 95

  6 omega  -47.00   46.00   1.0000    1.6000
omega____ theta____ kappa____ phi______ frames
    -       19.7104  -37.0000  -60.0000 93

  7 omega  -24.00   30.00   1.0000    1.6000
omega____ theta____ kappa____ phi______ frames
    -       19.7104   19.0000  -30.0000 54
;
_diffrn_measurement_device_type 'Xcalibur, Eos, Gemini'
_diffrn_measurement_method '\w scans'
_diffrn_orient_matrix_UB_11 -0.0035886000
_diffrn_orient_matrix_UB_12 0.0342346000
_diffrn_orient_matrix_UB_13 0.0263967000
_diffrn_orient_matrix_UB_21 0.0161545000
_diffrn_orient_matrix_UB_22 -0.0625126000
_diffrn_orient_matrix_UB_23 0.0231923000
_diffrn_orient_matrix_UB_31 0.0738786000
_diffrn_orient_matrix_UB_32 0.0033200000
_diffrn_orient_matrix_UB_33 -0.0087662000
_diffrn_radiation_monochromator graphite
_diffrn_radiation_type 'Mo K\a'
_diffrn_radiation_wavelength 0.7107
_diffrn_reflns_av_R_equivalents 0.0236
_diffrn_reflns_av_unetI/netI 0.0397
_diffrn_reflns_limit_h_max 11
_diffrn_reflns_limit_h_min -12
_diffrn_reflns_limit_k_max 13
_diffrn_reflns_limit_k_min -10
_diffrn_reflns_limit_l_max 25
_diffrn_reflns_limit_l_min -25
_diffrn_reflns_number 15880
_diffrn_reflns_theta_full 26.37
_diffrn_reflns_theta_max 26.37
_diffrn_reflns_theta_min 2.95
_diffrn_source 'Enhance (Mo) X-ray Source'
_exptl_absorpt_coefficient_mu 2.889
_exptl_absorpt_correction_T_max 1.00000
_exptl_absorpt_correction_T_min 0.97461
_exptl_absorpt_correction_type multi-scan
_exptl_absorpt_process_details
;
CrysAlisPro, Agilent Technologies,
Version 1.171.36.21 (release 14-08-2012 CrysAlis171 .NET)
(compiled Sep 14 2012,17:21:16)
Empirical absorption correction using spherical harmonics,
 implemented in SCALE3 ABSPACK scaling algorithm.
;
_exptl_crystal_density_diffrn 2.708
_exptl_crystal_density_method 'not measured'
_exptl_crystal_F_000 1497
_exptl_crystal_size_max 0.16
_exptl_crystal_size_mid 0.15
_exptl_crystal_size_min 0.14
_refine_diff_density_max 1.109
_refine_diff_density_min -0.821
_refine_diff_density_rms 0.146
_refine_ls_extinction_method none
_refine_ls_goodness_of_fit_ref 1.046
_refine_ls_hydrogen_treatment constr
_refine_ls_matrix_type full
_refine_ls_number_parameters 551
_refine_ls_number_reflns 7842
_refine_ls_number_restraints 0
_refine_ls_restrained_S_all 1.046
_refine_ls_R_factor_all 0.0448
_refine_ls_R_factor_gt 0.0323
_refine_ls_shift/su_max 0.001
_refine_ls_shift/su_mean 0.000
_refine_ls_structure_factor_coef Fsqd
_refine_ls_weighting_details 'calc w=1/[\s^2^(Fo^2^)+(0.0260P)^2^+1.1202P] where P=(Fo^2^+2Fc^2^)/3'
_refine_ls_weighting_scheme calc
_refine_ls_wR_factor_gt 0.0669
_refine_ls_wR_factor_ref 0.0730
_reflns_number_gt 6257
_reflns_number_total 7842
_reflns_threshold_expression >2sigma(I)
_cod_data_source_file c3ce41223g.txt
_cod_data_source_block nyy2013031804
_cod_database_code 7211341
_chemical_oxdiff_formula C20H20N4O4Mo8Cu1
_reflns_odcompleteness_completeness 99.82
_reflns_odcompleteness_iscentric 1
_reflns_odcompleteness_theta 26.32
_olex2_refinement_description
;
1. Fixed Uiso
 At 1.2 times of:
  {H15A,H15B} of C15, H2 of C2, H10 of C10, {H11A,H11B} of C11, H16 of C16,
  H12 of C12, H18 of C18, H13 of C13, H4A of C4, H14 of C14, H9 of C9, H6 of C6,
   H4 of N4, {H7A,H7B} of C7, H17 of C17, H8 of C8, H6A of N6
 At 1.5 times of:
  {H28A,H28B} of O28, {H27A,H27B} of O27
2.a Free rotating group:
 O28(H28A,H28B)
2.b Rotating group:
 O27(H27A,H27B)
2.c Secondary CH2 refined with riding coordinates:
 C11(H11A,H11B), C7(H7A,H7B), C15(H15A,H15B)
2.d Aromatic/amide H refined with riding coordinates:
 N4(H4), C2(H2), C4(H4A), C6(H6), C14(H14), N6(H6A), C12(H12), C18(H18),
 C16(H16), C13(H13), C17(H17), C8(H8), C9(H9), C10(H10)
;

loop_
_space_group_symop_id
_space_group_symop_operation_xyz
1 'x, y, z'
2 '-x, -y, -z'

loop_
_atom_site_label
_atom_site_type_symbol
_atom_site_fract_x
_atom_site_fract_y
_atom_site_fract_z
_atom_site_U_iso_or_equiv
_atom_site_adp_type
_atom_site_occupancy
_atom_site_symmetry_multiplicity
_atom_site_calc_flag
_atom_site_refinement_flags
Mo5 Mo 0.00852(4) 0.85806(4) 0.310026(18) 0.01380(9) Uani 1 1 d .
Mo6 Mo 0.05463(4) 0.77062(5) 0.154433(18) 0.01649(10) Uani 1 1 d .
Mo4 Mo 0.29575(4) 0.62837(4) 0.257179(17) 0.01186(9) Uani 1 1 d .
Mo1 Mo 0.25469(4) 0.74862(4) 0.407592(17) 0.01201(9) Uani 1 1 d .
Cu1 Cu 0.5000 0.5000 0.5000 0.01728(18) Uani 1 2 d S
O5 O 0.2286(3) 0.8432(3) 0.30061(13) 0.0139(7) Uani 1 1 d .
O4 O 0.0790(3) 0.7231(3) 0.39738(13) 0.0163(7) Uani 1 1 d .
O20 O 0.0864(3) 0.6295(4) 0.12420(17) 0.0360(10) Uani 1 1 d .
O19 O 0.1000(3) 0.6643(3) 0.26393(14) 0.0167(7) Uani 1 1 d .
O18 O 0.0090(3) 0.9222(3) 0.22211(14) 0.0197(7) Uani 1 1 d .
O9 O 0.3272(3) 0.5774(3) 0.34296(13) 0.0164(7) Uani 1 1 d .
O17 O -0.1587(3) 0.7847(3) 0.33331(14) 0.0204(8) Uani 1 1 d .
O14 O 0.2535(3) 0.7733(3) 0.16456(13) 0.0178(7) Uani 1 1 d .
Mo7 Mo -0.31370(4) 0.69998(4) 0.212336(18) 0.01334(9) Uani 1 1 d .
Mo8 Mo -0.35805(4) 0.79275(4) 0.363350(17) 0.01271(9) Uani 1 1 d .
Mo3 Mo 0.44241(4) 0.81130(4) 0.113614(17) 0.01384(10) Uani 1 1 d .
Mo2 Mo 0.40033(4) 0.93321(4) 0.263054(17) 0.01189(9) Uani 1 1 d .
O3 O 0.4396(3) 0.7938(3) 0.35663(13) 0.0146(7) Uani 1 1 d .
O2 O 0.2130(3) 0.8829(4) 0.44436(15) 0.0245(8) Uani 1 1 d .
O15 O 0.3463(3) 0.4878(3) 0.22605(15) 0.0230(8) Uani 1 1 d .
O7 O 0.5991(3) 0.8942(3) 0.25826(13) 0.0148(7) Uani 1 1 d .
O16 O -0.0364(3) 0.9959(4) 0.34228(16) 0.0265(8) Uani 1 1 d .
O25 O -0.3826(3) 0.9384(4) 0.39038(16) 0.0261(8) Uani 1 1 d .
O24 O -0.3205(3) 0.6381(3) 0.30116(14) 0.0173(7) Uani 1 1 d .
O11 O 0.6230(3) 0.8342(3) 0.12511(13) 0.0157(7) Uani 1 1 d .
O23 O -0.2786(3) 0.5602(4) 0.18091(15) 0.0250(8) Uani 1 1 d .
O10 O 0.4638(3) 0.7217(3) 0.22274(13) 0.0134(7) Uani 1 1 d .
O22 O -0.1441(3) 0.7650(4) 0.19029(15) 0.0248(8) Uani 1 1 d .
O13 O 0.3867(3) 0.9338(3) 0.04517(14) 0.0208(7) Uani 1 1 d .
O1 O 0.3223(3) 0.6146(3) 0.47164(14) 0.0197(7) Uani 1 1 d .
O8 O 0.3740(3) 0.9823(3) 0.17714(14) 0.0168(7) Uani 1 1 d .
O26 O -0.3592(3) 0.6689(3) 0.43691(14) 0.0212(8) Uani 1 1 d .
O12 O 0.4844(3) 0.6689(4) 0.08310(15) 0.0238(8) Uani 1 1 d .
O6 O 0.3540(3) 1.0767(3) 0.29104(15) 0.0238(8) Uani 1 1 d .
O27 O 0.5226(3) 0.4189(4) 0.42228(14) 0.0234(8) Uani 1 1 d .
H27A H 0.4522 0.4520 0.3983 0.035 Uiso 1 1 d R
H27B H 0.5248 0.3323 0.4357 0.035 Uiso 1 1 d R
O21 O 0.0385(3) 0.8981(4) 0.08432(16) 0.0347(10) Uani 1 1 d .
N3 N -0.0107(4) 0.6559(5) 0.58950(18) 0.0240(9) Uani 1 1 d .
N5 N 0.3421(4) 0.7885(5) 0.8396(2) 0.0282(10) Uani 1 1 d .
C11 C 0.1026(5) 0.5839(6) 0.6320(2) 0.0291(13) Uani 1 1 d .
H11A H 0.1955 0.5911 0.6052 0.035 Uiso 1 1 calc R
H11B H 0.0943 0.4893 0.6467 0.035 Uiso 1 1 calc R
N1 N -0.1811(4) 0.7060(5) 0.9120(2) 0.0319(11) Uani 1 1 d .
N4 N -0.1784(5) 0.6898(6) 0.5287(2) 0.0453(14) Uani 1 1 d .
H4 H -0.2408 0.6758 0.5072 0.054 Uiso 1 1 calc R
C2 C -0.0341(5) 0.6476(5) 0.7397(2) 0.0233(11) Uani 1 1 d .
H2 H -0.1110 0.6140 0.7323 0.028 Uiso 1 1 calc R
C1 C -0.0460(5) 0.7006(5) 0.7957(2) 0.0219(11) Uani 1 1 d .
C4 C 0.2035(5) 0.6947(5) 0.7053(2) 0.0245(11) Uani 1 1 d .
H4A H 0.2869 0.6935 0.6745 0.029 Uiso 1 1 calc R
C5 C 0.1945(5) 0.7474(5) 0.7610(2) 0.0252(11) Uani 1 1 d .
C3 C 0.0901(5) 0.6427(5) 0.6936(2) 0.0235(11) Uani 1 1 d .
C6 C 0.0684(5) 0.7520(5) 0.8065(2) 0.0260(12) Uani 1 1 d .
H6 H 0.0607 0.7895 0.8441 0.031 Uiso 1 1 calc R
C7 C -0.1881(5) 0.7087(6) 0.8406(2) 0.0314(13) Uani 1 1 d .
H7A H -0.2489 0.7911 0.8217 0.038 Uiso 1 1 calc R
H7B H -0.2328 0.6340 0.8393 0.038 Uiso 1 1 calc R
C14 C -0.0908(5) 0.5960(6) 0.5644(2) 0.0317(13) Uani 1 1 d .
H14 H -0.0861 0.5037 0.5707 0.038 Uiso 1 1 calc R
N6 N 0.3614(6) 0.8269(6) 0.9352(2) 0.0525(15) Uani 1 1 d .
H6A H 0.3590 0.8683 0.9671 0.063 Uiso 1 1 calc R
C12 C -0.0496(6) 0.7917(6) 0.5695(3) 0.0428(15) Uani 1 1 d .
H12 H -0.0104 0.8571 0.5803 0.051 Uiso 1 1 calc R
N2 N -0.1943(7) 0.7637(8) 1.0060(3) 0.085(2) Uani 1 1 d .
C18 C 0.3252(6) 0.8824(6) 0.8744(3) 0.0389(14) Uani 1 1 d .
H18 H 0.2928 0.9734 0.8583 0.047 Uiso 1 1 calc R
C15 C 0.3167(6) 0.8095(7) 0.7688(2) 0.0491(19) Uani 1 1 d .
H15A H 0.4028 0.7720 0.7428 0.059 Uiso 1 1 calc R
H15B H 0.2979 0.9054 0.7495 0.059 Uiso 1 1 calc R
C16 C 0.3920(7) 0.6681(7) 0.8798(3) 0.0532(18) Uani 1 1 d .
H16 H 0.4137 0.5850 0.8679 0.064 Uiso 1 1 calc R
O28 O 0.5670(8) 0.1542(6) 0.4563(3) 0.110(2) Uani 1 1 d G
H28A H 0.5288 0.1226 0.4965 0.164 Uiso 1 1 d G
H28B H 0.5176 0.1463 0.4274 0.164 Uiso 1 1 d G
C13 C -0.1544(7) 0.8131(7) 0.5315(3) 0.0525(18) Uani 1 1 d .
H13 H -0.2021 0.8961 0.5108 0.063 Uiso 1 1 calc R
C17 C 0.4036(8) 0.6923(8) 0.9396(3) 0.065(2) Uani 1 1 d .
H17 H 0.4348 0.6290 0.9773 0.078 Uiso 1 1 calc R
C8 C -0.1581(8) 0.5949(8) 0.9619(3) 0.064(2) Uani 1 1 d .
H8 H -0.1410 0.5062 0.9573 0.077 Uiso 1 1 calc R
C9 C -0.1645(8) 0.6368(11) 1.0196(3) 0.080(3) Uani 1 1 d .
H9 H -0.1495 0.5820 1.0622 0.097 Uiso 1 1 calc R
C10 C -0.2024(9) 0.8093(9) 0.9391(4) 0.087(3) Uani 1 1 d .
H10 H -0.2202 0.8990 0.9162 0.105 Uiso 1 1 calc R

loop_
_atom_site_aniso_label
_atom_site_aniso_U_11
_atom_site_aniso_U_22
_atom_site_aniso_U_33
_atom_site_aniso_U_23
_atom_site_aniso_U_13
_atom_site_aniso_U_12
Mo5 0.00808(18) 0.0179(2) 0.01602(18) -0.00409(17) -0.00390(14) -0.00100(16)
Mo6 0.01026(19) 0.0271(3) 0.01362(18) -0.00457(18) -0.00344(14) -0.00497(17)
Mo4 0.00936(18) 0.0146(2) 0.01234(17) -0.00260(16) -0.00226(14) -0.00337(15)
Mo1 0.00930(18) 0.0161(2) 0.01038(16) -0.00198(16) -0.00200(14) -0.00201(15)
Cu1 0.0163(4) 0.0208(5) 0.0140(3) -0.0034(3) -0.0059(3) 0.0012(3)
O5 0.0096(14) 0.0174(19) 0.0143(14) 0.0009(13) -0.0055(11) -0.0032(13)
O4 0.0118(15) 0.023(2) 0.0148(14) -0.0032(14) -0.0020(12) -0.0052(13)
O20 0.031(2) 0.047(3) 0.039(2) -0.024(2) -0.0076(16) -0.0068(18)
O19 0.0134(15) 0.020(2) 0.0187(15) -0.0049(14) -0.0030(12) -0.0065(13)
O18 0.0162(16) 0.022(2) 0.0204(15) -0.0041(15) -0.0041(13) 0.0001(14)
O9 0.0170(15) 0.019(2) 0.0134(14) -0.0032(14) -0.0036(12) -0.0018(13)
O17 0.0108(15) 0.030(2) 0.0209(15) -0.0037(15) -0.0039(12) -0.0060(14)
O14 0.0144(15) 0.028(2) 0.0109(14) -0.0006(14) -0.0032(12) -0.0067(14)
Mo7 0.00827(18) 0.0194(2) 0.01351(17) -0.00563(17) -0.00243(14) -0.00156(16)
Mo8 0.00942(18) 0.0187(2) 0.01118(17) -0.00360(16) -0.00269(14) -0.00349(16)
Mo3 0.01122(19) 0.0209(2) 0.01044(17) -0.00320(16) -0.00180(14) -0.00497(16)
Mo2 0.00985(18) 0.0134(2) 0.01236(17) -0.00139(16) -0.00261(14) -0.00275(15)
O3 0.0116(14) 0.0187(19) 0.0121(13) 0.0015(13) -0.0039(11) -0.0033(13)
O2 0.0239(17) 0.027(2) 0.0269(17) -0.0142(16) -0.0030(14) -0.0034(15)
O15 0.0217(17) 0.023(2) 0.0268(17) -0.0119(16) -0.0021(14) -0.0021(15)
O7 0.0121(15) 0.0183(19) 0.0148(14) -0.0036(14) -0.0013(12) -0.0047(13)
O16 0.0259(18) 0.025(2) 0.0301(17) -0.0108(17) -0.0081(14) 0.0026(15)
O25 0.0273(18) 0.028(2) 0.0289(17) -0.0165(17) -0.0049(14) -0.0050(16)
O24 0.0137(15) 0.023(2) 0.0157(14) -0.0055(14) -0.0057(12) -0.0005(13)
O11 0.0117(15) 0.020(2) 0.0145(14) -0.0021(14) -0.0003(12) -0.0052(13)
O23 0.0294(18) 0.023(2) 0.0241(16) -0.0116(16) -0.0067(14) 0.0020(15)
O10 0.0091(14) 0.0206(19) 0.0118(13) -0.0032(13) -0.0037(11) -0.0039(13)
O22 0.0114(15) 0.041(2) 0.0242(16) -0.0095(17) -0.0034(13) -0.0063(15)
O13 0.0234(17) 0.026(2) 0.0129(14) -0.0012(14) -0.0048(13) -0.0061(15)
O1 0.0161(16) 0.027(2) 0.0133(14) -0.0005(14) -0.0038(12) 0.0003(14)
O8 0.0161(15) 0.0169(19) 0.0158(14) -0.0007(14) -0.0026(12) -0.0023(13)
O26 0.0220(17) 0.027(2) 0.0143(14) -0.0002(15) -0.0054(13) -0.0069(15)
O12 0.0240(17) 0.026(2) 0.0255(16) -0.0121(16) -0.0045(14) -0.0050(15)
O6 0.0228(17) 0.022(2) 0.0281(17) -0.0095(16) -0.0041(14) -0.0004(15)
O27 0.0290(19) 0.021(2) 0.0198(16) -0.0053(15) -0.0089(14) 0.0015(15)
O21 0.034(2) 0.047(3) 0.0217(16) 0.0048(18) -0.0107(15) -0.0113(18)
N3 0.027(2) 0.029(3) 0.0201(19) -0.0076(19) -0.0078(17) -0.0069(19)
N5 0.037(2) 0.029(3) 0.026(2) -0.010(2) -0.0078(19) -0.017(2)
C11 0.023(3) 0.043(4) 0.026(2) -0.017(3) -0.007(2) -0.002(2)
N1 0.027(2) 0.041(3) 0.026(2) -0.013(2) -0.0061(18) 0.007(2)
N4 0.045(3) 0.058(4) 0.040(3) -0.007(3) -0.022(2) -0.014(3)
C2 0.021(2) 0.026(3) 0.024(2) -0.005(2) -0.009(2) -0.005(2)
C1 0.027(3) 0.018(3) 0.019(2) -0.004(2) -0.004(2) 0.001(2)
C4 0.026(3) 0.027(3) 0.021(2) -0.005(2) -0.002(2) -0.007(2)
C5 0.035(3) 0.019(3) 0.024(2) 0.001(2) -0.011(2) -0.010(2)
C3 0.027(3) 0.022(3) 0.025(2) -0.009(2) -0.009(2) -0.003(2)
C6 0.043(3) 0.023(3) 0.016(2) -0.005(2) -0.009(2) -0.010(2)
C7 0.031(3) 0.040(4) 0.023(2) -0.009(3) -0.009(2) 0.001(3)
C14 0.034(3) 0.045(4) 0.022(2) -0.007(3) -0.006(2) -0.018(3)
N6 0.081(4) 0.058(4) 0.032(3) -0.023(3) -0.007(3) -0.029(3)
C12 0.064(4) 0.025(4) 0.044(3) -0.012(3) -0.015(3) -0.008(3)
N2 0.098(5) 0.096(6) 0.062(4) -0.055(4) -0.034(4) 0.048(5)
C18 0.054(4) 0.033(4) 0.035(3) -0.005(3) -0.009(3) -0.017(3)
C15 0.064(4) 0.078(6) 0.019(3) -0.009(3) -0.004(3) -0.047(4)
C16 0.071(4) 0.043(5) 0.052(4) -0.015(3) -0.029(3) 0.001(4)
O28 0.225(7) 0.041(4) 0.057(3) -0.012(3) -0.034(4) 0.005(4)
C13 0.067(4) 0.037(5) 0.048(4) 0.000(3) -0.027(3) 0.009(3)
C17 0.102(6) 0.054(6) 0.049(4) -0.009(4) -0.047(4) -0.006(4)
C8 0.103(6) 0.056(5) 0.027(3) -0.003(3) -0.006(3) -0.007(4)
C9 0.086(6) 0.118(9) 0.026(3) -0.018(5) -0.003(3) 0.010(6)
C10 0.126(7) 0.070(7) 0.067(5) -0.046(5) -0.057(5) 0.059(5)

loop_
_atom_type_symbol
_atom_type_description
_atom_type_scat_dispersion_real
_atom_type_scat_dispersion_imag
_atom_type_scat_source
C C 0.0033 0.0016 'International Tables Vol C Tables 4.2.6.8 and 6.1.1.4'
H H 0.0000 0.0000 'International Tables Vol C Tables 4.2.6.8 and 6.1.1.4'
Cu Cu 0.3201 1.2651 'International Tables Vol C Tables 4.2.6.8 and 6.1.1.4'
Mo Mo -1.6832 0.6857 'International Tables Vol C Tables 4.2.6.8 and 6.1.1.4'
N N 0.0061 0.0033 'International Tables Vol C Tables 4.2.6.8 and 6.1.1.4'
O O 0.0106 0.0060 'International Tables Vol C Tables 4.2.6.8 and 6.1.1.4'

loop_
_geom_angle_atom_site_label_1
_geom_angle_atom_site_label_2
_geom_angle_atom_site_label_3
_geom_angle
_geom_angle_site_symmetry_1
_geom_angle_site_symmetry_3
O5 Mo5 Mo1 42.51(7) . .
O5 Mo5 O4 72.03(10) . .
O5 Mo5 O19 75.62(11) . .
O4 Mo5 Mo1 32.14(7) . .
O4 Mo5 O19 80.47(11) . .
O19 Mo5 Mo1 86.01(7) . .
O18 Mo5 Mo1 134.02(9) . .
O18 Mo5 O5 91.63(12) . .
O18 Mo5 O4 155.00(13) . .
O18 Mo5 O19 77.12(13) . .
O18 Mo5 O17 101.53(13) . .
O17 Mo5 Mo1 118.97(9) . .
O17 Mo5 O5 152.55(14) . .
O17 Mo5 O4 86.86(12) . .
O17 Mo5 O19 83.90(12) . .
O16 Mo5 Mo1 89.11(11) . .
O16 Mo5 O5 97.84(14) . .
O16 Mo5 O4 97.64(14) . .
O16 Mo5 O19 173.45(12) . .
O16 Mo5 O18 103.37(16) . .
O16 Mo5 O17 102.31(15) . .
O20 Mo6 O19 95.83(15) . .
O20 Mo6 O18 165.00(15) . .
O20 Mo6 O14 97.34(15) . .
O20 Mo6 O22 97.07(15) . .
O20 Mo6 O21 104.71(18) . .
O18 Mo6 O19 69.76(11) . .
O14 Mo6 O19 69.65(10) . .
O14 Mo6 O18 81.85(12) . .
O22 Mo6 O19 85.60(11) . .
O22 Mo6 O18 78.19(12) . .
O22 Mo6 O14 152.43(12) . .
O21 Mo6 O19 157.51(15) . .
O21 Mo6 O18 90.21(15) . .
O21 Mo6 O14 98.27(14) . .
O21 Mo6 O22 100.62(15) . .
O19 Mo4 O14 75.78(11) . .
O19 Mo4 O10 140.03(14) . .
O9 Mo4 O19 103.23(12) . .
O9 Mo4 O14 154.59(14) . .
O9 Mo4 O10 96.28(12) . .
O15 Mo4 O19 105.88(14) . .
O15 Mo4 O9 104.99(15) . .
O15 Mo4 O14 99.56(14) . .
O15 Mo4 O10 102.14(13) . .
O10 Mo4 O14 71.90(11) . .
O5 Mo1 Mo5 39.71(7) . .
O5 Mo1 O9 72.14(11) . .
O4 Mo1 Mo5 37.77(9) . .
O4 Mo1 O5 74.66(11) . .
O4 Mo1 O9 80.99(12) . .
O4 Mo1 O3 143.38(12) . .
O9 Mo1 Mo5 84.29(7) . .
O3 Mo1 Mo5 109.91(8) . .
O3 Mo1 O5 70.43(10) . .
O3 Mo1 O9 78.19(11) . .
O2 Mo1 Mo5 93.83(11) . .
O2 Mo1 O5 101.92(14) . .
O2 Mo1 O4 101.87(14) . .
O2 Mo1 O9 172.65(13) . .
O2 Mo1 O3 95.85(14) . .
O2 Mo1 O1 104.48(15) . .
O1 Mo1 Mo5 144.88(10) . .
O1 Mo1 O5 152.11(13) . .
O1 Mo1 O4 108.11(14) . .
O1 Mo1 O9 80.80(12) . .
O1 Mo1 O3 97.91(12) . .
O1 Cu1 O1 179.998(1) . 2_666
O1 Cu1 O26 91.89(12) 2_666 2_566
O1 Cu1 O26 88.11(12) . 2_566
O1 Cu1 O26 88.12(12) 2_666 1_655
O1 Cu1 O26 91.88(12) . 1_655
O26 Cu1 O26 180.0 1_655 2_566
O27 Cu1 O1 90.14(13) . .
O27 Cu1 O1 89.86(13) 2_666 .
O27 Cu1 O1 90.14(13) 2_666 2_666
O27 Cu1 O1 89.86(13) . 2_666
O27 Cu1 O26 91.94(12) . 1_655
O27 Cu1 O26 91.94(12) 2_666 2_566
O27 Cu1 O26 88.06(12) . 2_566
O27 Cu1 O26 88.06(12) 2_666 1_655
O27 Cu1 O27 179.999(1) 2_666 .
Mo5 O5 Mo1 97.78(10) . .
Mo2 O5 Mo5 147.43(16) . .
Mo2 O5 Mo1 105.14(11) . .
Mo1 O4 Mo5 110.10(13) . .
Mo6 O19 Mo5 94.69(11) . .
Mo4 O19 Mo5 110.62(13) . .
Mo4 O19 Mo6 104.31(12) . .
Mo5 O18 Mo6 117.18(16) . .
Mo4 O9 Mo1 115.14(15) . .
Mo5 O17 Mo8 153.0(2) . .
Mo6 O14 Mo4 105.67(12) . .
Mo6 O14 Mo3 144.06(15) . .
Mo3 O14 Mo4 106.60(13) . .
O7 Mo7 Mo3 86.68(7) 1_455 1_455
O24 Mo7 Mo3 132.68(9) . 1_455
O24 Mo7 O7 75.91(13) . 1_455
O24 Mo7 O11 154.20(13) . 1_455
O24 Mo7 O10 89.54(11) . 1_455
O24 Mo7 O22 101.93(13) . .
O11 Mo7 Mo3 33.17(7) 1_455 1_455
O11 Mo7 O7 80.95(11) 1_455 1_455
O11 Mo7 O10 73.26(10) 1_455 1_455
O23 Mo7 Mo3 87.13(11) . 1_455
O23 Mo7 O7 171.18(12) . 1_455
O23 Mo7 O24 103.93(16) . .
O23 Mo7 O11 97.19(14) . 1_455
O23 Mo7 O10 96.63(14) . 1_455
O23 Mo7 O22 103.70(15) . .
O10 Mo7 Mo3 43.19(7) 1_455 1_455
O10 Mo7 O7 74.57(11) 1_455 1_455
O22 Mo7 Mo3 120.16(10) . 1_455
O22 Mo7 O7 84.86(13) . 1_455
O22 Mo7 O11 87.04(12) . 1_455
O22 Mo7 O10 153.31(15) . 1_455
O17 Mo8 O3 156.99(12) . 1_455
O17 Mo8 O7 89.42(11) . 1_455
O17 Mo8 O24 79.34(12) . .
O3 Mo8 O7 71.24(10) 1_455 1_455
O3 Mo8 O24 82.64(11) 1_455 .
O7 Mo8 O24 71.45(11) 1_455 .
O25 Mo8 O17 96.43(15) . .
O25 Mo8 O3 97.31(14) . 1_455
O25 Mo8 O7 94.25(14) . 1_455
O25 Mo8 O24 165.00(13) . .
O25 Mo8 O26 104.64(16) . .
O26 Mo8 O17 101.49(13) . .
O26 Mo8 O3 92.78(12) . 1_455
O26 Mo8 O7 156.81(13) . 1_455
O26 Mo8 O24 90.34(13) . .
O14 Mo3 Mo7 110.23(8) . 1_655
O14 Mo3 O10 70.34(10) . .
O14 Mo3 O8 77.30(12) . .
O11 Mo3 O14 142.88(12) . .
O11 Mo3 Mo7 37.36(9) . 1_655
O11 Mo3 O10 74.31(10) . .
O11 Mo3 O8 80.62(12) . .
O10 Mo3 Mo7 40.18(7) . 1_655
O10 Mo3 O8 70.45(11) . .
O13 Mo3 O14 99.69(13) . .
O13 Mo3 Mo7 145.30(10) . 1_655
O13 Mo3 O11 108.18(13) . .
O13 Mo3 O10 155.82(14) . .
O13 Mo3 O8 86.05(13) . .
O8 Mo3 Mo7 83.86(7) . 1_655
O12 Mo3 O14 95.72(14) . .
O12 Mo3 Mo7 90.65(11) . 1_655
O12 Mo3 O11 100.78(14) . .
O12 Mo3 O10 99.21(14) . .
O12 Mo3 O13 103.76(15) . .
O12 Mo3 O8 168.92(13) . .
O5 Mo2 O3 71.30(10) . .
O5 Mo2 O10 76.81(11) . .
O3 Mo2 O10 80.06(11) . .
O7 Mo2 O5 139.82(13) . .
O7 Mo2 O3 75.12(11) . .
O7 Mo2 O10 76.23(11) . .
O8 Mo2 O5 98.75(12) . .
O8 Mo2 O3 155.65(14) . .
O8 Mo2 O7 102.95(12) . .
O8 Mo2 O10 75.98(12) . .
O6 Mo2 O5 102.14(13) . .
O6 Mo2 O3 99.77(14) . .
O6 Mo2 O7 104.74(14) . .
O6 Mo2 O10 178.95(12) . .
O6 Mo2 O8 104.10(15) . .
Mo1 O3 Mo2 108.51(12) . .
Mo8 O3 Mo1 145.22(14) 1_655 .
Mo8 O3 Mo2 104.58(11) 1_655 .
Mo8 O7 Mo7 95.02(11) 1_655 1_655
Mo2 O7 Mo7 109.56(13) . 1_655
Mo2 O7 Mo8 105.45(11) . 1_655
Mo7 O24 Mo8 115.84(16) . .
Mo3 O11 Mo7 109.47(13) . 1_655
Mo4 O10 Mo7 145.22(17) . 1_655
Mo4 O10 Mo3 104.15(11) . .
Mo4 O10 Mo2 105.25(11) . .
Mo7 O10 Mo3 96.62(10) 1_655 .
Mo7 O10 Mo2 99.36(11) 1_655 .
Mo3 O10 Mo2 97.18(11) . .
Mo7 O22 Mo6 157.9(2) . .
Mo1 O1 Cu1 143.03(16) . .
Mo2 O8 Mo3 115.99(15) . .
Mo8 O26 Cu1 139.17(15) . 1_455
Cu1 O27 H27A 111.0 . .
Cu1 O27 H27B 110.6 . .
H27A O27 H27B 108.0 . .
C14 N3 C11 124.3(5) . .
C14 N3 C12 108.8(5) . .
C12 N3 C11 126.9(5) . .
C18 N5 C15 126.0(5) . .
C18 N5 C16 108.6(5) . .
C16 N5 C15 125.4(5) . .
N3 C11 H11A 109.6 . .
N3 C11 H11B 109.6 . .
N3 C11 C3 110.3(4) . .
H11A C11 H11B 108.1 . .
C3 C11 H11A 109.6 . .
C3 C11 H11B 109.6 . .
C8 N1 C7 125.9(5) . .
C10 N1 C7 126.2(6) . .
C10 N1 C8 107.8(6) . .
C14 N4 H4 125.5 . .
C14 N4 C13 109.1(5) . .
C13 N4 H4 125.5 . .
C1 C2 H2 119.3 . .
C1 C2 C3 121.4(4) . .
C3 C2 H2 119.3 . .
C2 C1 C6 119.4(4) . .
C2 C1 C7 117.5(4) . .
C6 C1 C7 122.9(4) . .
C5 C4 H4A 119.3 . .
C5 C4 C3 121.3(4) . .
C3 C4 H4A 119.3 . .
C4 C5 C6 119.4(4) . .
C4 C5 C15 119.0(4) . .
C6 C5 C15 121.4(5) . .
C2 C3 C11 121.2(4) . .
C2 C3 C4 118.3(4) . .
C4 C3 C11 120.5(4) . .
C1 C6 C5 120.1(4) . .
C1 C6 H6 120.0 . .
C5 C6 H6 120.0 . .
N1 C7 C1 115.0(4) . .
N1 C7 H7A 108.5 . .
N1 C7 H7B 108.5 . .
C1 C7 H7A 108.5 . .
C1 C7 H7B 108.5 . .
H7A C7 H7B 107.5 . .
N3 C14 H14 126.0 . .
N4 C14 N3 108.0(5) . .
N4 C14 H14 126.0 . .
C18 N6 H6A 125.8 . .
C18 N6 C17 108.4(5) . .
C17 N6 H6A 125.8 . .
N3 C12 H12 126.4 . .
C13 C12 N3 107.1(5) . .
C13 C12 H12 126.4 . .
C9 N2 C10 109.7(7) . .
N5 C18 H18 125.6 . .
N6 C18 N5 108.9(6) . .
N6 C18 H18 125.6 . .
N5 C15 C5 113.9(4) . .
N5 C15 H15A 108.8 . .
N5 C15 H15B 108.8 . .
C5 C15 H15A 108.8 . .
C5 C15 H15B 108.8 . .
H15A C15 H15B 107.7 . .
N5 C16 H16 126.6 . .
C17 C16 N5 106.8(6) . .
C17 C16 H16 126.6 . .
H28A O28 H28B 109.5 . .
N4 C13 H13 126.5 . .
C12 C13 N4 107.0(6) . .
C12 C13 H13 126.5 . .
N6 C17 H17 126.3 . .
C16 C17 N6 107.3(6) . .
C16 C17 H17 126.3 . .
N1 C8 H8 126.6 . .
C9 C8 N1 106.7(7) . .
C9 C8 H8 126.6 . .
N2 C9 C8 108.1(7) . .
N2 C9 H9 126.0 . .
C8 C9 H9 126.0 . .
N1 C10 N2 107.6(7) . .
N1 C10 H10 126.2 . .
N2 C10 H10 126.2 . .

loop_
_geom_bond_atom_site_label_1
_geom_bond_atom_site_label_2
_geom_bond_distance
_geom_bond_site_symmetry_2
Mo5 Mo1 3.2195(5) .
Mo5 O5 2.076(3) .
Mo5 O4 2.100(3) .
Mo5 O19 2.381(3) .
Mo5 O18 1.751(3) .
Mo5 O17 1.859(3) .
Mo5 O16 1.674(3) .
Mo6 O20 1.684(4) .
Mo6 O19 2.308(3) .
Mo6 O18 2.278(3) .
Mo6 O14 1.973(3) .
Mo6 O22 1.935(3) .
Mo6 O21 1.697(3) .
Mo4 O19 1.838(3) .
Mo4 O9 1.760(3) .
Mo4 O14 2.149(3) .
Mo4 O15 1.689(3) .
Mo4 O10 1.989(3) .
Mo1 O5 2.196(3) .
Mo1 O4 1.824(3) .
Mo1 O9 2.399(3) .
Mo1 O3 1.980(3) .
Mo1 O2 1.694(3) .
Mo1 O1 1.762(3) .
Cu1 O1 1.971(3) 2_666
Cu1 O1 1.971(3) .
Cu1 O26 2.409(3) 1_655
Cu1 O26 2.409(3) 2_566
Cu1 O27 1.937(3) 2_666
Cu1 O27 1.937(3) .
O5 Mo2 2.007(3) .
O17 Mo8 1.904(3) .
O14 Mo3 1.993(3) .
Mo7 Mo3 3.2192(5) 1_455
Mo7 O7 2.379(3) 1_455
Mo7 O24 1.760(3) .
Mo7 O11 2.072(3) 1_455
Mo7 O23 1.683(3) .
Mo7 O10 2.091(3) 1_455
Mo7 O22 1.836(3) .
Mo8 O3 1.980(3) 1_455
Mo8 O7 2.212(3) 1_455
Mo8 O25 1.699(3) .
Mo8 O24 2.227(3) .
Mo8 O26 1.717(3) .
Mo3 Mo7 3.2191(5) 1_655
Mo3 O11 1.868(3) .
Mo3 O10 2.218(3) .
Mo3 O13 1.723(3) .
Mo3 O8 2.380(3) .
Mo3 O12 1.698(3) .
Mo2 O3 2.132(3) .
Mo2 O7 1.870(3) .
Mo2 O10 2.467(3) .
Mo2 O8 1.749(3) .
Mo2 O6 1.681(3) .
O3 Mo8 1.980(3) 1_655
O7 Mo7 2.379(3) 1_655
O7 Mo8 2.212(3) 1_655
O11 Mo7 2.072(3) 1_655
O10 Mo7 2.091(3) 1_655
O26 Cu1 2.409(3) 1_455
O27 H27A 0.8706 .
O27 H27B 0.8709 .
N3 C11 1.481(6) .
N3 C14 1.321(6) .
N3 C12 1.363(7) .
N5 C18 1.314(7) .
N5 C15 1.464(6) .
N5 C16 1.363(7) .
C11 H11A 0.9700 .
C11 H11B 0.9700 .
C11 C3 1.507(6) .
N1 C7 1.465(6) .
N1 C8 1.346(7) .
N1 C10 1.292(8) .
N4 H4 0.8600 .
N4 C14 1.314(7) .
N4 C13 1.365(8) .
C2 H2 0.9300 .
C2 C1 1.367(6) .
C2 C3 1.387(6) .
C1 C6 1.392(6) .
C1 C7 1.508(6) .
C4 H4A 0.9300 .
C4 C5 1.364(6) .
C4 C3 1.394(6) .
C5 C6 1.393(6) .
C5 C15 1.504(7) .
C6 H6 0.9300 .
C7 H7A 0.9700 .
C7 H7B 0.9700 .
C14 H14 0.9300 .
N6 H6A 0.8600 .
N6 C18 1.309(7) .
N6 C17 1.363(9) .
C12 H12 0.9300 .
C12 C13 1.333(8) .
N2 C9 1.264(11) .
N2 C10 1.340(9) .
C18 H18 0.9300 .
C15 H15A 0.9700 .
C15 H15B 0.9700 .
C16 H16 0.9300 .
C16 C17 1.334(8) .
O28 H28A 0.8502 .
O28 H28B 0.8496 .
C13 H13 0.9300 .
C17 H17 0.9300 .
C8 H8 0.9300 .
C8 C9 1.343(9) .
C9 H9 0.9300 .
C10 H10 0.9300 .

loop_
_geom_hbond_atom_site_label_D
_geom_hbond_atom_site_label_H
_geom_hbond_atom_site_label_A
_geom_hbond_distance_DH
_geom_hbond_distance_HA
_geom_hbond_distance_DA
_geom_hbond_angle_DHA
_geom_hbond_site_symmetry_A
O27 H27A O9 0.87 1.88 2.720(4) 160.2 .
O27 H27B O28 0.87 1.77 2.632(7) 168.2 .
N4 H4 O26 0.86 2.01 2.850(5) 165.9 .
N6 H6A O13 0.86 1.96 2.809(6) 168.2 1_556
O28 H28B O25 0.85 2.43 2.817(7) 108.5 1_645
